data_4339072
loop_
_publ_author_name
'Mena-Cruz, Adrian'
'Lorenzo-Luis, Pablo'
'Romerosa, Antonio'
'Saoud, Mustapha'
'Serrano-Ruiz, Manuel'

_publ_section_title
;
 Synthesis of the water soluble ligands dmPTA and dmoPTA and the complex
 [RuClCp(HdmoPTA)(PPh(3))](OSO(2)CF(3)) (dmPTA =
 N,N'-Dimethyl-1,3,5-triaza-7-phosphaadamantane, dmoPTA =
 3,7-Dimethyl-1,3,7-triaza-5-phosphabicyclo[3.3.1]nonane, HdmoPTA =
 3,7-H-3,7-Dimethyl-1,3,7-triaza-5-phosphabicyclo[3.3.1]nonane).
;
_journal_issue 15
_journal_name_full 'Inorganic chemistry'
_journal_page_first 6120
_journal_page_last 6128
_journal_paper_doi 10.1021/ic070168m
_journal_volume 46
_journal_year 2007
_chemical_formula_sum 'C40 H72 F24 N12 O32 P4 S8'
_chemical_formula_weight 2069.46
_chemical_name_systematic
; 
 ? 
;
_space_group_IT_number 62
_symmetry_cell_setting orthorhombic
_symmetry_space_group_name_Hall '-P 2ac 2n'
_symmetry_space_group_name_H-M 'P n m a'
_atom_sites_solution_hydrogens geom
_atom_sites_solution_primary direct
_atom_sites_solution_secondary difmap
_audit_creation_method SHELXL-97
_cell_angle_alpha 90.00
_cell_angle_beta 90.00
_cell_angle_gamma 90.00
_cell_formula_units_Z 1
_cell_length_a 18.833(4)
_cell_length_b 8.9106(18)
_cell_length_c 11.965(2)
_cell_measurement_reflns_used 4038
_cell_measurement_temperature 293(2)
_cell_measurement_theta_max 28.93
_cell_measurement_theta_min 0.954
_cell_volume 2007.9(7)
_computing_cell_refinement 'HKL Scalepack (Otwinowski & Minor 1997)'
_computing_data_collection 'Collect (Bruker AXS BV, 1997-2004)'
_computing_data_reduction 'HKL Scalepack (Otwinowski & Minor 1997)'
_computing_molecular_graphics 'Bruker SHELXTL'
_computing_publication_material 'Bruker SHELXTL'
_computing_structure_refinement 'SHELXL-97 (Sheldrick, 1997)'
_computing_structure_solution 'SHELXS-97 (Sheldrick, 1990)'
_diffrn_ambient_temperature 293(2)
_diffrn_detector_area_resol_mean 9
_diffrn_measured_fraction_theta_full 0.954
_diffrn_measured_fraction_theta_max 0.954
_diffrn_measurement_device_type KappaCCD
_diffrn_measurement_method CCD
_diffrn_radiation_monochromator graphite
_diffrn_radiation_source 'fine-focus sealed tube'
_diffrn_radiation_type MoK\a
_diffrn_radiation_wavelength 0.71073
_diffrn_reflns_av_R_equivalents 0.0723
_diffrn_reflns_av_sigmaI/netI 0.0537
_diffrn_reflns_limit_h_max 25
_diffrn_reflns_limit_h_min -24
_diffrn_reflns_limit_k_max 10
_diffrn_reflns_limit_k_min -11
_diffrn_reflns_limit_l_max 16
_diffrn_reflns_limit_l_min -15
_diffrn_reflns_number 16741
_diffrn_reflns_theta_full 28.63
_diffrn_reflns_theta_max 28.63
_diffrn_reflns_theta_min 2.02
_exptl_absorpt_coefficient_mu 0.444
_exptl_absorpt_correction_type none
_exptl_crystal_colour colorless
_exptl_crystal_density_diffrn 1.711
_exptl_crystal_density_method 'not measured'
_exptl_crystal_description prismatic
_exptl_crystal_F_000 1056
_exptl_crystal_size_max 0.123
_exptl_crystal_size_mid 0.110
_exptl_crystal_size_min 0.096
_refine_diff_density_max 0.668
_refine_diff_density_min -0.501
_refine_diff_density_rms 0.136
_refine_ls_extinction_method none
_refine_ls_goodness_of_fit_ref 1.248
_refine_ls_hydrogen_treatment fixed
_refine_ls_matrix_type full
_refine_ls_number_parameters 155
_refine_ls_number_reflns 2605
_refine_ls_number_restraints 0
_refine_ls_restrained_S_all 1.248
_refine_ls_R_factor_all 0.0864
_refine_ls_R_factor_gt 0.0604
_refine_ls_shift/su_max 0.000
_refine_ls_shift/su_mean 0.000
_refine_ls_structure_factor_coef Fsqd
_refine_ls_weighting_details 'calc w=1/[\s^2^(Fo^2^)+(0.0742P)^2^+1.6850P] where P=(Fo^2^+2Fc^2^)/3'
_refine_ls_weighting_scheme calc
_refine_ls_wR_factor_gt 0.1537
_refine_ls_wR_factor_ref 0.1809
_reflns_number_gt 2049
_reflns_number_total 2605
_reflns_threshold_expression >2sigma(I)
_cod_data_source_file ic070168m-file001.cif
_cod_data_source_block h:\sir97\adrian\a1-b\a1b
_cod_original_sg_symbol_H-M Pnma
_cod_database_code 4339072

loop_
_symmetry_equiv_pos_as_xyz
'x, y, z'
'-x+1/2, -y, z+1/2'
'-x, y+1/2, -z'
'x+1/2, -y+1/2, -z+1/2'
'-x, -y, -z'
'x-1/2, y, -z-1/2'
'x, -y-1/2, z'
'-x-1/2, y-1/2, z-1/2'

loop_
_atom_site_label
_atom_site_type_symbol
_atom_site_fract_x
_atom_site_fract_y
_atom_site_fract_z
_atom_site_U_iso_or_equiv
_atom_site_adp_type
_atom_site_occupancy
_atom_site_symmetry_multiplicity
_atom_site_calc_flag
_atom_site_refinement_flags
N1 N 0.1051(2) 0.2500 0.3664(3) 0.0324(9) Uani 1 2 d S
S1 S 0.34009(5) 0.2500 -0.01831(9) 0.0254(3) Uani 1 2 d S
O1T O 0.30565(13) 0.1144(3) 0.0170(2) 0.0408(6) Uani 1 1 d .
O3T O 0.3636(2) 0.2500 -0.1330(3) 0.0433(9) Uani 1 2 d S
F3T F 0.46100(12) 0.1292(3) 0.0353(2) 0.0585(7) Uani 1 1 d .
C1T C 0.4231(3) 0.2500 0.0591(4) 0.0362(11) Uani 1 2 d S
F1T F 0.4115(2) 0.2500 0.1682(3) 0.0734(11) Uani 1 2 d S
S2 S 0.14139(6) 0.2500 0.81484(10) 0.0304(3) Uani 1 2 d S
O6T O 0.1936(2) 0.2500 0.7283(3) 0.0531(10) Uani 1 2 d S
O4T O 0.13813(14) 0.1153(3) 0.8802(2) 0.0556(8) Uani 1 1 d .
F4T F 0.00248(18) 0.2500 0.8120(4) 0.0757(12) Uani 1 2 d S
F6T F 0.05027(17) 0.1304(3) 0.6771(3) 0.0849(10) Uani 1 1 d .
C2T C 0.0566(3) 0.2500 0.7408(5) 0.0432(12) Uani 1 2 d S
P1 P 0.25121(7) 0.2500 0.37735(11) 0.0399(4) Uani 1 2 d S
N3 N 0.16417(12) 0.1099(2) 0.21648(19) 0.0198(5) Uani 1 1 d .
C5 C 0.1619(2) 0.2500 0.1461(4) 0.0261(9) Uani 1 2 d S
H5A H 0.2019 0.2500 0.0951 0.031 Uiso 1 2 calc SR
H5B H 0.1187 0.2500 0.1018 0.031 Uiso 1 2 calc SR
C6 C 0.10095(17) 0.1179(3) 0.2998(3) 0.0310(7) Uani 1 1 d .
H6A H 0.0566 0.1178 0.2585 0.037 Uiso 1 1 calc R
H6B H 0.1016 0.0302 0.3478 0.037 Uiso 1 1 calc R
C8 C 0.1548(2) -0.0228(4) 0.1408(3) 0.0402(8) Uani 1 1 d .
H8A H 0.1091 -0.0178 0.1057 0.060 Uiso 1 1 calc R
H8B H 0.1583 -0.1135 0.1837 0.060 Uiso 1 1 calc R
H8C H 0.1912 -0.0219 0.0846 0.060 Uiso 1 1 calc R
C3 C 0.23369(16) 0.0967(3) 0.2794(3) 0.0297(7) Uani 1 1 d .
H3A H 0.2722 0.0925 0.2257 0.036 Uiso 1 1 calc R
H3B H 0.2337 0.0029 0.3205 0.036 Uiso 1 1 calc R
C1 C 0.1643(3) 0.2500 0.4460(4) 0.0412(12) Uani 1 2 d S
H1A H 0.1606 0.1620 0.4934 0.049 Uiso 0.50 1 calc PR
H1B H 0.1606 0.3380 0.4934 0.049 Uiso 0.50 1 calc PR
O1W O 0.47525(15) 0.0956(3) 0.4157(3) 0.0588(8) Uani 1 1 d .

loop_
_atom_site_aniso_label
_atom_site_aniso_U_11
_atom_site_aniso_U_22
_atom_site_aniso_U_33
_atom_site_aniso_U_23
_atom_site_aniso_U_13
_atom_site_aniso_U_12
N1 0.034(2) 0.031(2) 0.032(2) 0.000 0.0101(17) 0.000
S1 0.0241(5) 0.0259(6) 0.0263(6) 0.000 0.0013(4) 0.000
O1T 0.0382(13) 0.0331(13) 0.0511(15) 0.0012(11) 0.0059(11) -0.0101(10)
O3T 0.051(2) 0.053(2) 0.0261(18) 0.000 0.0025(15) 0.000
F3T 0.0416(12) 0.0433(12) 0.0907(18) 0.0006(12) -0.0126(12) 0.0161(10)
C1T 0.037(3) 0.034(2) 0.037(3) 0.000 -0.006(2) 0.000
F1T 0.086(3) 0.102(3) 0.0330(18) 0.000 -0.0188(18) 0.000
S2 0.0277(6) 0.0322(6) 0.0314(6) 0.000 -0.0014(4) 0.000
O6T 0.042(2) 0.062(2) 0.055(2) 0.000 0.0191(18) 0.000
O4T 0.0487(15) 0.0571(17) 0.0611(18) 0.0286(14) -0.0084(13) 0.0002(13)
F4T 0.0322(17) 0.100(3) 0.095(3) 0.000 -0.0021(18) 0.000
F6T 0.093(2) 0.0722(18) 0.090(2) -0.0374(16) -0.0417(16) -0.0062(15)
C2T 0.043(3) 0.039(3) 0.048(3) 0.000 -0.013(2) 0.000
P1 0.0437(8) 0.0416(8) 0.0343(7) 0.000 -0.0136(5) 0.000
N3 0.0229(12) 0.0183(11) 0.0180(12) -0.0008(9) 0.0020(9) -0.0024(9)
C5 0.025(2) 0.029(2) 0.024(2) 0.000 0.0013(17) 0.000
C6 0.0292(15) 0.0272(16) 0.0365(18) 0.0013(13) 0.0093(13) -0.0052(12)
C8 0.055(2) 0.0314(17) 0.0344(19) -0.0088(15) -0.0003(16) -0.0066(16)
C3 0.0304(15) 0.0283(15) 0.0305(17) 0.0053(13) 0.0003(13) 0.0088(12)
C1 0.069(4) 0.034(3) 0.021(2) 0.000 0.006(2) 0.000
O1W 0.0558(17) 0.0491(16) 0.071(2) -0.0020(15) -0.0070(15) -0.0065(13)

loop_
_atom_type_symbol
_atom_type_description
_atom_type_scat_dispersion_real
_atom_type_scat_dispersion_imag
_atom_type_scat_source
C C 0.0033 0.0016 'International Tables Vol C Tables 4.2.6.8 and 6.1.1.4'
H H 0.0000 0.0000 'International Tables Vol C Tables 4.2.6.8 and 6.1.1.4'
N N 0.0061 0.0033 'International Tables Vol C Tables 4.2.6.8 and 6.1.1.4'
O O 0.0106 0.0060 'International Tables Vol C Tables 4.2.6.8 and 6.1.1.4'
F F 0.0171 0.0103 'International Tables Vol C Tables 4.2.6.8 and 6.1.1.4'
P P 0.1023 0.0942 'International Tables Vol C Tables 4.2.6.8 and 6.1.1.4'
S S 0.1246 0.1234 'International Tables Vol C Tables 4.2.6.8 and 6.1.1.4'

loop_
_geom_angle_atom_site_label_1
_geom_angle_atom_site_label_2
_geom_angle_atom_site_label_3
_geom_angle
_geom_angle_site_symmetry_1
_geom_angle_site_symmetry_3
C6 N1 C6 111.5(4) . 7_565
C6 N1 C1 113.9(2) . .
C6 N1 C1 113.9(2) 7_565 .
O1T S1 O1T 114.7(2) . 7_565
O1T S1 O3T 114.78(12) . .
O1T S1 O3T 114.78(12) 7_565 .
O1T S1 C1T 103.83(14) . .
O1T S1 C1T 103.83(14) 7_565 .
O3T S1 C1T 102.7(2) . .
F3T C1T F3T 109.0(4) . 7_565
F3T C1T F1T 107.5(3) . .
F3T C1T F1T 107.5(3) 7_565 .
F3T C1T S1 110.8(2) . .
F3T C1T S1 110.8(2) 7_565 .
F1T C1T S1 111.1(4) . .
O6T S2 O4T 115.15(14) . 7_565
O6T S2 O4T 115.15(14) . .
O4T S2 O4T 113.7(3) 7_565 .
O6T S2 C2T 104.5(3) . .
O4T S2 C2T 103.13(15) 7_565 .
O4T S2 C2T 103.13(15) . .
F6T C2T F6T 108.2(5) . 7_565
F6T C2T F4T 107.6(3) . .
F6T C2T F4T 107.6(3) 7_565 .
F6T C2T S2 111.1(3) . .
F6T C2T S2 111.1(3) 7_565 .
F4T C2T S2 111.1(4) . .
C1 P1 C3 97.24(15) . .
C1 P1 C3 97.24(15) . 7_565
C3 P1 C3 96.6(2) . 7_565
C8 N3 C5 108.2(2) . .
C8 N3 C3 109.9(2) . .
C5 N3 C3 111.5(2) . .
C8 N3 C6 109.5(2) . .
C5 N3 C6 107.3(2) . .
C3 N3 C6 110.3(2) . .
N3 C5 N3 111.9(3) 7_565 .
N1 C6 N3 110.8(2) . .
N3 C3 P1 114.62(19) . .
N1 C1 P1 112.8(3) . .

loop_
_geom_bond_atom_site_label_1
_geom_bond_atom_site_label_2
_geom_bond_distance
_geom_bond_site_symmetry_2
N1 C6 1.424(4) .
N1 C6 1.424(4) 7_565
N1 C1 1.466(7) .
S1 O1T 1.435(2) .
S1 O1T 1.435(2) 7_565
S1 O3T 1.442(4) .
S1 C1T 1.817(5) .
F3T C1T 1.322(4) .
C1T F3T 1.322(4) 7_565
C1T F1T 1.324(6) .
S2 O6T 1.428(4) .
S2 O4T 1.433(3) 7_565
S2 O4T 1.433(3) .
S2 C2T 1.827(5) .
F4T C2T 1.328(7) .
F6T C2T 1.315(4) .
C2T F6T 1.315(4) 7_565
P1 C1 1.832(6) .
P1 C3 1.829(3) .
P1 C3 1.829(3) 7_565
N3 C8 1.499(4) .
N3 C5 1.507(3) .
N3 C3 1.515(4) .
N3 C6 1.554(4) .
C5 N3 1.507(3) 7_565
